data_7247917
loop_
_publ_author_name
'Xiao, Hui'
'Hu, Wei-Yu'
'Wang, Qing'
'Zeng, Cheng-Hui'
'Li, Hao-Hong'
'Liu, Haiming'
'Du, Zi-Yi'
'He, Chun-Ting'

_publ_section_title
;
 Molecular rotators anchored on a rod-like anionic coordination polymer
 adhered by charge-assisted hydrogen bonds.
;
_journal_issue 5
_journal_name_full 'Physical chemistry chemical physics : PCCP'
_journal_page_first 3974
_journal_page_last 3980
_journal_paper_doi 10.1039/d3cp05597c
_journal_volume 26
_journal_year 2024
_chemical_formula_sum 'C5 H14 Br3 Cd N'
_chemical_formula_weight 440.30
_space_group_crystal_system monoclinic
_space_group_IT_number 14
_space_group_name_Hall '-P 2yn'
_space_group_name_H-M_alt 'P 1 21/n 1'
_atom_sites_solution_hydrogens geom
_audit_creation_method SHELXL-2014
_audit_update_record
;
2023-11-05 deposited with the CCDC.	2023-12-29 downloaded from the CCDC.
;
_cell_angle_alpha 90
_cell_angle_beta 100.265(4)
_cell_angle_gamma 90
_cell_formula_units_Z 4
_cell_length_a 7.6486(3)
_cell_length_b 16.7161(8)
_cell_length_c 9.7365(4)
_cell_measurement_reflns_used 2893
_cell_measurement_temperature 313(2)
_cell_measurement_theta_max 27.8570
_cell_measurement_theta_min 2.9560
_cell_volume 1224.93(9)
_computing_cell_refinement 'Bruker FRAMBO'
_computing_data_collection 'Bruker FRAMBO'
_computing_data_reduction 'Bruker SAINT'
_computing_molecular_graphics 'Bruker SHELXTL'
_computing_publication_material 'Bruker SHELXTL'
_computing_structure_refinement 'SHELXL-2014 (Sheldrick, 2014)'
_computing_structure_solution 'Bruker SHELXTL'
_diffrn_ambient_temperature 313(2)
_diffrn_measured_fraction_theta_full 1.000
_diffrn_measured_fraction_theta_max 0.781
_diffrn_measurement_device_type 'multiwire proportional'
_diffrn_measurement_method 'phi and omega scans'
_diffrn_radiation_type MoK\a
_diffrn_radiation_wavelength 0.71073
_diffrn_reflns_av_R_equivalents 0.0263
_diffrn_reflns_av_unetI/netI 0.0391
_diffrn_reflns_Laue_measured_fraction_full 1.000
_diffrn_reflns_Laue_measured_fraction_max 0.781
_diffrn_reflns_limit_h_max 10
_diffrn_reflns_limit_h_min -8
_diffrn_reflns_limit_k_max 21
_diffrn_reflns_limit_k_min -23
_diffrn_reflns_limit_l_max 12
_diffrn_reflns_limit_l_min -12
_diffrn_reflns_number 7953
_diffrn_reflns_point_group_measured_fraction_full 1.000
_diffrn_reflns_point_group_measured_fraction_max 0.781
_diffrn_reflns_theta_full 25.242
_diffrn_reflns_theta_max 30.984
_diffrn_reflns_theta_min 2.437
_exptl_absorpt_coefficient_mu 11.516
_exptl_absorpt_correction_type none
_exptl_crystal_colour colorless
_exptl_crystal_density_diffrn 2.388
_exptl_crystal_description column-shaped
_exptl_crystal_F_000 816
_refine_diff_density_max 1.038
_refine_diff_density_min -1.420
_refine_diff_density_rms 0.185
_refine_ls_extinction_method none
_refine_ls_goodness_of_fit_ref 1.043
_refine_ls_hydrogen_treatment constr
_refine_ls_matrix_type full
_refine_ls_number_parameters 153
_refine_ls_number_reflns 3048
_refine_ls_number_restraints 168
_refine_ls_restrained_S_all 1.022
_refine_ls_R_factor_all 0.0835
_refine_ls_R_factor_gt 0.0493
_refine_ls_shift/su_max 0.000
_refine_ls_shift/su_mean 0.000
_refine_ls_structure_factor_coef Fsqd
_refine_ls_weighting_details 'w=1/[\s^2^(Fo^2^)+(0.0955P)^2^] where P=(Fo^2^+2Fc^2^)/3'
_refine_ls_weighting_scheme calc
_refine_ls_wR_factor_gt 0.1417
_refine_ls_wR_factor_ref 0.1588
_reflns_Friedel_coverage 0.000
_reflns_number_gt 2032
_reflns_number_total 3048
_reflns_threshold_expression 'I > 2\s(I)'
_cod_data_source_file d3cp05597c2.cif
_cod_data_source_block 1-313K
_cod_depositor_comments 'Adding full bibliography for 7247917--7247922.cif.'
_cod_original_sg_symbol_H-M 'P 21/n'
_cod_database_code 7247917
_shelx_space_group_comment
; 
The symmetry employed for this shelxl refinement is uniquely defined 
by the following loop, which should always be used as a source of 
symmetry information in preference to the above space-group names. 
They are only intended as comments. 
;
_shelxl_version_number 2014-3

loop_
_space_group_symop_operation_xyz
'x, y, z'
'-x+1/2, y+1/2, -z+1/2'
'-x, -y, -z'
'x-1/2, -y-1/2, z-1/2'

loop_
_atom_site_label
_atom_site_type_symbol
_atom_site_fract_x
_atom_site_fract_y
_atom_site_fract_z
_atom_site_U_iso_or_equiv
_atom_site_adp_type
_atom_site_occupancy
_atom_site_site_symmetry_order
_atom_site_calc_flag
_atom_site_refinement_flags_posn
_atom_site_refinement_flags_adp
_atom_site_refinement_flags_occupancy
_atom_site_disorder_assembly
_atom_site_disorder_group
Cd1 Cd 0.74189(7) 0.52588(4) 0.45014(6) 0.0628(2) Uani 1 1 d . . . . .
Br1 Br 0.60353(12) 0.55145(7) 0.67041(9) 0.0821(3) Uani 1 1 d . . . . .
Br2 Br 0.92403(10) 0.39771(5) 0.42267(9) 0.0699(3) Uani 1 1 d . . . . .
Br3 Br 0.69671(10) 0.62538(5) 0.24534(9) 0.0735(3) Uani 1 1 d . . . . .
N1 N 0.293(4) 0.6353(15) 0.0436 0.082(3) Uani 0.368(13) 1 d D U P A 2
H1 H 0.3916 0.6202 0.1176 0.099 Uiso 0.368(13) 1 calc R U P A 2
C1 C 0.019(4) 0.725(2) 0.007(3) 0.091(6) Uani 0.368(13) 1 d D U P A 2
H1A H 0.0304 0.7691 -0.0542 0.137 Uiso 0.368(13) 1 calc R U P A 2
H1B H -0.0646 0.7381 0.0656 0.137 Uiso 0.368(13) 1 calc R U P A 2
H1C H -0.0213 0.6785 -0.0480 0.137 Uiso 0.368(13) 1 calc R U P A 2
C2 C 0.198(3) 0.7074(19) 0.096(3) 0.085(3) Uani 0.368(13) 1 d D U P A 2
H2 H 0.2738 0.7548 0.0983 0.102 Uiso 0.368(13) 1 calc R U P A 2
C3 C 0.183(5) 0.684(2) 0.245(3) 0.087(6) Uani 0.368(13) 1 d D U P A 2
H3A H 0.1181 0.6347 0.2436 0.130 Uiso 0.368(13) 1 calc R U P A 2
H3B H 0.1210 0.7253 0.2856 0.130 Uiso 0.368(13) 1 calc R U P A 2
H3C H 0.2994 0.6774 0.2993 0.130 Uiso 0.368(13) 1 calc R U P A 2
C4 C 0.370(6) 0.667(2) -0.078(3) 0.080(6) Uani 0.368(13) 1 d D U P A 2
H4A H 0.2777 0.6902 -0.1452 0.120 Uiso 0.368(13) 1 calc R U P A 2
H4B H 0.4243 0.6237 -0.1201 0.120 Uiso 0.368(13) 1 calc R U P A 2
H4C H 0.4584 0.7066 -0.0450 0.120 Uiso 0.368(13) 1 calc R U P A 2
C5 C 0.180(4) 0.5661(18) 0.012(3) 0.097(5) Uani 0.368(13) 1 d D U P A 2
H5A H 0.1416 0.5479 0.0951 0.145 Uiso 0.368(13) 1 calc R U P A 2
H5B H 0.2448 0.5242 -0.0242 0.145 Uiso 0.368(13) 1 calc R U P A 2
H5C H 0.0780 0.5801 -0.0567 0.145 Uiso 0.368(13) 1 calc R U P A 2
N1' N 0.301(2) 0.6253(10) 0.0390(12) 0.082(3) Uani 0.632(13) 1 d D U P A 1
H1' H 0.3934 0.6148 0.1204 0.098 Uiso 0.632(13) 1 calc R U P A 1
C1' C -0.010(2) 0.6816(13) -0.020(2) 0.099(5) Uani 0.632(13) 1 d D U P A 1
H1'A H 0.0371 0.7227 -0.0721 0.148 Uiso 0.632(13) 1 calc R U P A 1
H1'B H -0.1065 0.7030 0.0194 0.148 Uiso 0.632(13) 1 calc R U P A 1
H1'C H -0.0525 0.6380 -0.0814 0.148 Uiso 0.632(13) 1 calc R U P A 1
C2' C 0.1352(19) 0.6517(11) 0.0963(14) 0.082(3) Uani 0.632(13) 1 d D U P A 1
H2' H 0.0894 0.6055 0.1408 0.098 Uiso 0.632(13) 1 calc R U P A 1
C3' C 0.199(3) 0.7145(12) 0.209(2) 0.100(5) Uani 0.632(13) 1 d D U P A 1
H3'A H 0.2820 0.6904 0.2828 0.151 Uiso 0.632(13) 1 calc R U P A 1
H3'B H 0.0988 0.7346 0.2454 0.151 Uiso 0.632(13) 1 calc R U P A 1
H3'C H 0.2553 0.7577 0.1687 0.151 Uiso 0.632(13) 1 calc R U P A 1
C4' C 0.371(3) 0.6913(12) -0.043(2) 0.088(5) Uani 0.632(13) 1 d D U P A 1
H4'A H 0.4733 0.6721 -0.0782 0.133 Uiso 0.632(13) 1 calc R U P A 1
H4'B H 0.4046 0.7365 0.0166 0.133 Uiso 0.632(13) 1 calc R U P A 1
H4'C H 0.2808 0.7070 -0.1198 0.133 Uiso 0.632(13) 1 calc R U P A 1
C5' C 0.273(3) 0.5505(10) -0.0384(19) 0.094(4) Uani 0.632(13) 1 d D U P A 1
H5'A H 0.2313 0.5104 0.0185 0.141 Uiso 0.632(13) 1 calc R U P A 1
H5'B H 0.3833 0.5334 -0.0631 0.141 Uiso 0.632(13) 1 calc R U P A 1
H5'C H 0.1866 0.5585 -0.1216 0.141 Uiso 0.632(13) 1 calc R U P A 1

loop_
_atom_site_aniso_label
_atom_site_aniso_U_11
_atom_site_aniso_U_22
_atom_site_aniso_U_33
_atom_site_aniso_U_23
_atom_site_aniso_U_13
_atom_site_aniso_U_12
Cd1 0.0634(4) 0.0729(4) 0.0537(3) 0.0064(3) 0.0145(2) 0.0181(3)
Br1 0.0742(5) 0.1089(7) 0.0690(5) -0.0292(5) 0.0283(4) -0.0206(5)
Br2 0.0625(4) 0.0651(5) 0.0742(5) -0.0100(4) -0.0092(4) 0.0137(3)
Br3 0.0607(5) 0.0833(6) 0.0690(5) 0.0217(4) -0.0092(4) -0.0078(4)
N1 0.079(5) 0.098(6) 0.065(5) -0.001(5) 0.000(5) 0.008(5)
C1 0.088(10) 0.106(12) 0.078(10) -0.001(11) 0.009(9) 0.014(11)
C2 0.083(6) 0.104(7) 0.068(6) -0.003(6) 0.010(5) 0.004(6)
C3 0.080(10) 0.103(12) 0.075(11) 0.016(10) 0.011(9) 0.004(11)
C4 0.074(9) 0.104(12) 0.063(10) -0.010(10) 0.013(9) 0.004(10)
C5 0.099(10) 0.098(10) 0.088(9) -0.001(9) 0.002(9) 0.003(9)
N1' 0.080(4) 0.097(6) 0.063(4) -0.003(4) -0.002(4) 0.008(5)
C1' 0.082(8) 0.125(11) 0.086(9) 0.006(9) 0.010(7) 0.016(9)
C2' 0.077(5) 0.100(6) 0.065(5) -0.001(5) 0.006(4) 0.006(5)
C3' 0.095(9) 0.122(11) 0.082(10) -0.003(9) 0.012(8) 0.013(10)
C4' 0.081(7) 0.103(10) 0.079(9) 0.006(8) 0.008(8) -0.005(9)
C5' 0.112(9) 0.089(8) 0.076(8) -0.002(7) 0.004(7) 0.014(8)

loop_
_atom_type_symbol
_atom_type_description
_atom_type_scat_dispersion_real
_atom_type_scat_dispersion_imag
_atom_type_scat_source
C C 0.0033 0.0016 'International Tables Vol C Tables 4.2.6.8 and 6.1.1.4'
H H 0.0000 0.0000 'International Tables Vol C Tables 4.2.6.8 and 6.1.1.4'
Br Br -0.2901 2.4595 'International Tables Vol C Tables 4.2.6.8 and 6.1.1.4'
Cd Cd -0.8075 1.2024 'International Tables Vol C Tables 4.2.6.8 and 6.1.1.4'
N N 0.0061 0.0033 'International Tables Vol C Tables 4.2.6.8 and 6.1.1.4'

loop_
_geom_angle_atom_site_label_1
_geom_angle_atom_site_label_2
_geom_angle_atom_site_label_3
_geom_angle
_geom_angle_site_symmetry_1
_geom_angle_site_symmetry_3
_geom_angle_publ_flag
Br3 Cd1 Br1 121.12(4) . . ?
Br3 Cd1 Br2 117.02(4) . . ?
Br1 Cd1 Br2 121.84(4) . . ?
Br3 Cd1 Br2 91.85(3) . 3_766 ?
Br1 Cd1 Br2 91.85(3) . 3_766 ?
Br2 Cd1 Br2 87.69(3) . 3_766 ?
Br3 Cd1 Br1 89.31(3) . 3_666 ?
Br1 Cd1 Br1 86.19(3) . 3_666 ?
Br2 Cd1 Br1 93.19(3) . 3_666 ?
Br2 Cd1 Br1 178.03(3) 3_766 3_666 ?
Cd1 Br1 Cd1 93.81(3) . 3_666 ?
Cd1 Br2 Cd1 92.31(3) . 3_766 ?
C5 N1 C4 114.6(16) . . ?
C5 N1 C2 114(3) . . ?
C4 N1 C2 105(2) . . ?
C5 N1 H1 107.8 . . ?
C4 N1 H1 107.8 . . ?
C2 N1 H1 107.8 . . ?
C2 C1 H1A 109.5 . . ?
C2 C1 H1B 109.5 . . ?
H1A C1 H1B 109.5 . . ?
C2 C1 H1C 109.5 . . ?
H1A C1 H1C 109.5 . . ?
H1B C1 H1C 109.5 . . ?
C1 C2 C3 112(3) . . ?
C1 C2 N1 113(2) . . ?
C3 C2 N1 103(2) . . ?
C1 C2 H2 109.2 . . ?
C3 C2 H2 109.2 . . ?
N1 C2 H2 109.2 . . ?
C2 C3 H3A 109.5 . . ?
C2 C3 H3B 109.5 . . ?
H3A C3 H3B 109.5 . . ?
C2 C3 H3C 109.5 . . ?
H3A C3 H3C 109.5 . . ?
H3B C3 H3C 109.5 . . ?
N1 C4 H4A 109.5 . . ?
N1 C4 H4B 109.5 . . ?
H4A C4 H4B 109.5 . . ?
N1 C4 H4C 109.5 . . ?
H4A C4 H4C 109.5 . . ?
H4B C4 H4C 109.5 . . ?
N1 C5 H5A 109.5 . . ?
N1 C5 H5B 109.5 . . ?
H5A C5 H5B 109.5 . . ?
N1 C5 H5C 109.5 . . ?
H5A C5 H5C 109.5 . . ?
H5B C5 H5C 109.5 . . ?
C5' N1' C4' 112.6(12) . . ?
C5' N1' C2' 112.5(15) . . ?
C4' N1' C2' 112.1(17) . . ?
C5' N1' H1' 106.4 . . ?
C4' N1' H1' 106.4 . . ?
C2' N1' H1' 106.4 . . ?
C2' C1' H1'A 109.5 . . ?
C2' C1' H1'B 109.5 . . ?
H1'A C1' H1'B 109.5 . . ?
C2' C1' H1'C 109.5 . . ?
H1'A C1' H1'C 109.5 . . ?
H1'B C1' H1'C 109.5 . . ?
C1' C2' C3' 113.8(15) . . ?
C1' C2' N1' 111.3(14) . . ?
C3' C2' N1' 106.2(14) . . ?
C1' C2' H2' 108.4 . . ?
C3' C2' H2' 108.4 . . ?
N1' C2' H2' 108.4 . . ?
C2' C3' H3'A 109.5 . . ?
C2' C3' H3'B 109.5 . . ?
H3'A C3' H3'B 109.5 . . ?
C2' C3' H3'C 109.5 . . ?
H3'A C3' H3'C 109.5 . . ?
H3'B C3' H3'C 109.5 . . ?
N1' C4' H4'A 109.5 . . ?
N1' C4' H4'B 109.5 . . ?
H4'A C4' H4'B 109.5 . . ?
N1' C4' H4'C 109.5 . . ?
H4'A C4' H4'C 109.5 . . ?
H4'B C4' H4'C 109.5 . . ?
N1' C5' H5'A 109.5 . . ?
N1' C5' H5'B 109.5 . . ?
H5'A C5' H5'B 109.5 . . ?
N1' C5' H5'C 109.5 . . ?
H5'A C5' H5'C 109.5 . . ?
H5'B C5' H5'C 109.5 . . ?

loop_
_geom_bond_atom_site_label_1
_geom_bond_atom_site_label_2
_geom_bond_distance
_geom_bond_site_symmetry_2
_geom_bond_publ_flag
Cd1 Br3 2.5722(10) . ?
Cd1 Br1 2.5906(10) . ?
Cd1 Br2 2.5951(9) . ?
Cd1 Br2 2.9269(9) 3_766 ?
Cd1 Br1 2.9873(10) 3_666 ?
Br1 Cd1 2.9872(10) 3_666 ?
Br2 Cd1 2.9269(9) 3_766 ?
N1 C5 1.44(2) . ?
N1 C4 1.508(18) . ?
N1 C2 1.54(2) . ?
N1 H1 0.9800 . ?
C1 C2 1.51(2) . ?
C1 H1A 0.9600 . ?
C1 H1B 0.9600 . ?
C1 H1C 0.9600 . ?
C2 C3 1.53(2) . ?
C2 H2 0.9800 . ?
C3 H3A 0.9600 . ?
C3 H3B 0.9600 . ?
C3 H3C 0.9600 . ?
C4 H4A 0.9600 . ?
C4 H4B 0.9600 . ?
C4 H4C 0.9600 . ?
C5 H5A 0.9600 . ?
C5 H5B 0.9600 . ?
C5 H5C 0.9600 . ?
N1' C5' 1.455(16) . ?
N1' C4' 1.518(16) . ?
N1' C2' 1.536(18) . ?
N1' H1' 0.9800 . ?
C1' C2' 1.525(16) . ?
C1' H1'A 0.9600 . ?
C1' H1'B 0.9600 . ?
C1' H1'C 0.9600 . ?
C2' C3' 1.532(18) . ?
C2' H2' 0.9800 . ?
C3' H3'A 0.9600 . ?
C3' H3'B 0.9600 . ?
C3' H3'C 0.9600 . ?
C4' H4'A 0.9600 . ?
C4' H4'B 0.9600 . ?
C4' H4'C 0.9600 . ?
C5' H5'A 0.9600 . ?
C5' H5'B 0.9600 . ?
C5' H5'C 0.9600 . ?

loop_
_geom_torsion_atom_site_label_1
_geom_torsion_atom_site_label_2
_geom_torsion_atom_site_label_3
_geom_torsion_atom_site_label_4
_geom_torsion
_geom_torsion_site_symmetry_1
_geom_torsion_site_symmetry_2
_geom_torsion_site_symmetry_3
_geom_torsion_site_symmetry_4
_geom_torsion_publ_flag
C5_b N1_b C2_b C1_b -47(3) . . . . ?
C4 N1 C2 C1 78(3) . . . . ?
C5 N1 C2 C3 75(3) . . . . ?
C4 N1 C2 C3 -160(3) . . . . ?
C5' N1' C2' C1' -72(2) . . . . ?
C4' N1' C2' C1' 56(2) . . . . ?
C5' N1' C2' C3' 163.3(14) . . . . ?
C4' N1' C2' C3' -68.7(19) . . . . ?
